data_4332412
loop_
_publ_author_name
'Mart\'in, Avelino'
'Mart\'inez-Espada, Noelia'
'Mena, Miguel'
'P\'erez-Redondo, Adri\'an'
'Y\'elamos, Carlos'

_publ_section_title
;
 Cube-Type Nitrido Complexes Containing Titanium and Zinc/Copper
;
_journal_issue 17
_journal_name_full 'Inorganic Chemistry'
_journal_page_first 6901
_journal_page_last 6911
_journal_paper_doi 10.1021/ic0603407
_journal_volume 45
_journal_year 2006
_chemical_compound_source 'synthesis as described'
_chemical_formula_moiety 'C60 H94 Cu2 N8 Ti6, C6 H6'
_chemical_formula_sum 'C66 H100 Cu2 N8 Ti6'
_chemical_formula_weight 1420.02
_chemical_name_systematic
;
 ?
;
_space_group_IT_number 14
_symmetry_cell_setting monoclinic
_symmetry_Int_Tables_number 14
_symmetry_space_group_name_Hall '-P 2ybc'
_symmetry_space_group_name_H-M 'P 1 21/c 1'
_atom_sites_solution_hydrogens geom
_atom_sites_solution_primary direct
_atom_sites_solution_secondary difmap
_audit_conform_dict_location ftp://ftp.iucr.org/pub/cif_core.dic
_audit_conform_dict_name cif_core.dic
_audit_conform_dict_version 2.3
_audit_creation_date 2006-01-26T12:15:42-00:00
_audit_creation_method 'WinGX routine CIF_UPDATE'
_cell_angle_alpha 90
_cell_angle_beta 123.560(10)
_cell_angle_gamma 90
_cell_formula_units_Z 2
_cell_length_a 12.3971(19)
_cell_length_b 14.963(3)
_cell_length_c 22.185(2)
_cell_measurement_reflns_used 91
_cell_measurement_temperature 200(2)
_cell_measurement_theta_max 20
_cell_measurement_theta_min 4
_cell_measurement_wavelength 0.71073
_cell_volume 3429.3(10)
_computing_cell_refinement 'Dirax/lsq (Duisenberg & Schreurs, 1989-2000)'
_computing_data_collection 'Collect (Nonius BV, 1997-2000)'
_computing_data_reduction 'EvalCCD (Duisenberg & Schreurs 1990-2000)'
_computing_molecular_graphics 'Ortep-3 for Windows (Farrugia, 1997)'
_computing_publication_material 'WinGX publication routines (Farrugia, 1999)'
_computing_structure_refinement 'SHELXL-97 (Sheldrick, 1997)'
_computing_structure_solution 'SHELXS-86 (Sheldrick, 1986)'
_diffrn_ambient_temperature 200(2)
_diffrn_detector 'CCD plate'
_diffrn_detector_area_resol_mean 9
_diffrn_measured_fraction_theta_full 0.997
_diffrn_measured_fraction_theta_max 0.997
_diffrn_measurement_device '95mm CCD camera on \k-goniostat'
_diffrn_measurement_device_type KappaCCD
_diffrn_measurement_method 'CCD rotation images, thick slices'
_diffrn_radiation_monochromator graphite
_diffrn_radiation_probe x-ray
_diffrn_radiation_type MoK\a
_diffrn_radiation_wavelength 0.71073
_diffrn_reflns_av_R_equivalents 0.1181
_diffrn_reflns_av_unetI/netI 0.0579
_diffrn_reflns_limit_h_max 16
_diffrn_reflns_limit_h_min -13
_diffrn_reflns_limit_k_max 19
_diffrn_reflns_limit_k_min 0
_diffrn_reflns_limit_l_max 28
_diffrn_reflns_limit_l_min -26
_diffrn_reflns_number 134861
_diffrn_reflns_reduction_process
;
 Scaled and merged with SORTAV
 R.H. Blessing, (1987) Cryst. Rev. 1, 3-58
 R.H. Blessing, (1989) J. Appl. Cryst. 22, 396-397
;
_diffrn_reflns_theta_full 27.57
_diffrn_reflns_theta_max 27.57
_diffrn_reflns_theta_min 3.06
_diffrn_source 'Enraf Nonius FR590'
_exptl_absorpt_coefficient_mu 1.312
_exptl_absorpt_correction_T_max 0.7183
_exptl_absorpt_correction_T_min 0.6153
_exptl_absorpt_correction_type multi-scan
_exptl_absorpt_process_details
;
 R.H. Blessing, Acta Cryst. (1995), A51, 33-38
;
_exptl_crystal_colour red
_exptl_crystal_density_diffrn 1.375
_exptl_crystal_density_method 'not measured'
_exptl_crystal_description prism
_exptl_crystal_F_000 1484
_exptl_crystal_size_max 0.41
_exptl_crystal_size_mid 0.29
_exptl_crystal_size_min 0.27
_refine_diff_density_max 1.58
_refine_diff_density_min -3.461
_refine_diff_density_rms 0.163
_refine_ls_extinction_method none
_refine_ls_goodness_of_fit_ref 1.087
_refine_ls_hydrogen_treatment constr
_refine_ls_matrix_type full
_refine_ls_number_parameters 416
_refine_ls_number_reflns 7908
_refine_ls_number_restraints 0
_refine_ls_restrained_S_all 1.087
_refine_ls_R_factor_all 0.1376
_refine_ls_R_factor_gt 0.0957
_refine_ls_shift/su_max 0.001
_refine_ls_shift/su_mean 0
_refine_ls_structure_factor_coef Fsqd
_refine_ls_weighting_details 'calc w=1/[\s^2^(Fo^2^)+(0.1866P)^2^+9.6862P] where P=(Fo^2^+2Fc^2^)/3'
_refine_ls_weighting_scheme calc
_refine_ls_wR_factor_gt 0.2816
_refine_ls_wR_factor_ref 0.307
_reflns_number_gt 5418
_reflns_number_total 7908
_reflns_threshold_expression >2sigma(I)
_cod_data_source_file ic0603407sup1.cif
_cod_data_source_block 15
_cod_original_cell_volume 3429.3(9)
_cod_original_sg_symbol_H-M 'P 21/c'
_cod_database_code 4332412

loop_
_symmetry_equiv_pos_as_xyz
'x, y, z'
'-x, y+1/2, -z+1/2'
'-x, -y, -z'
'x, -y-1/2, z-1/2'

loop_
_atom_site_label
_atom_site_type_symbol
_atom_site_fract_x
_atom_site_fract_y
_atom_site_fract_z
_atom_site_U_iso_or_equiv
_atom_site_adp_type
_atom_site_occupancy
_atom_site_symmetry_multiplicity
_atom_site_calc_flag
_atom_site_refinement_flags
_atom_site_disorder_assembly
_atom_site_disorder_group
Cu1 Cu 0.49967(19) 0.47957(8) 0.55717(8) 0.0959(6) Uani 1 1 d . . .
N1 N 0.4171(4) 0.2574(3) 0.4962(2) 0.0239(9) Uani 1 1 d . . .
N12 N 0.3147(5) 0.4062(3) 0.5113(3) 0.0297(10) Uani 1 1 d . . .
H12 H 0.2422 0.4278 0.5091 0.036 Uiso 1 1 calc R . .
N13 N 0.6009(4) 0.3596(3) 0.6023(2) 0.0271(10) Uani 1 1 d . . .
H13 H 0.6775 0.3551 0.6478 0.033 Uiso 1 1 calc R . .
N23 N 0.5311(5) 0.6048(3) 0.5584(3) 0.0312(11) Uani 1 1 d . . .
Ti1 Ti 0.43227(10) 0.31322(7) 0.57824(5) 0.0257(3) Uani 1 1 d . A .
Ti2 Ti 0.31415(9) 0.35277(6) 0.42822(5) 0.0243(3) Uani 1 1 d . . .
Ti3 Ti 0.57529(9) 0.30913(7) 0.51244(5) 0.0249(3) Uani 1 1 d . . .
C11 C 0.5106(7) 0.2315(7) 0.6866(4) 0.060(2) Uani 1 1 d . . .
C12 C 0.3827(8) 0.2055(5) 0.6371(4) 0.0440(16) Uani 1 1 d . A .
C13 C 0.3053(8) 0.2765(8) 0.6252(5) 0.067(3) Uani 1 1 d . . .
C14 C 0.3850(19) 0.3496(6) 0.6677(7) 0.100(5) Uani 1 1 d . A .
C15 C 0.5114(14) 0.3207(9) 0.7048(5) 0.092(5) Uani 1 1 d . A .
C21 C 0.1324(6) 0.4038(4) 0.3106(3) 0.0358(14) Uani 1 1 d . . .
C22 C 0.0766(6) 0.3633(5) 0.3451(3) 0.0426(16) Uani 1 1 d . . .
C23 C 0.1097(7) 0.2720(6) 0.3541(4) 0.057(2) Uani 1 1 d . . .
C24 C 0.1828(8) 0.2557(5) 0.3253(4) 0.060(2) Uani 1 1 d . . .
C25 C 0.1968(6) 0.3351(6) 0.2981(3) 0.0479(18) Uani 1 1 d . . .
C26 C 0.1151(10) 0.4977(6) 0.2829(5) 0.085(4) Uani 1 1 d . . .
H26A H 0.0683 0.5327 0.2987 0.128 Uiso 1 1 calc R . .
H26B H 0.0657 0.4969 0.2299 0.128 Uiso 1 1 calc R . .
H26C H 0.2002 0.5247 0.302 0.128 Uiso 1 1 calc R . .
C27 C -0.0103(8) 0.4075(11) 0.3630(6) 0.105(5) Uani 1 1 d . . .
H27A H -0.0173 0.4713 0.3513 0.157 Uiso 1 1 calc R . .
H27B H 0.0257 0.4003 0.4147 0.157 Uiso 1 1 calc R . .
H27C H -0.0963 0.3801 0.3347 0.157 Uiso 1 1 calc R . .
C28 C 0.0659(13) 0.1995(10) 0.3850(6) 0.139(7) Uani 1 1 d . . .
H28A H 0.0156 0.227 0.4021 0.208 Uiso 1 1 calc R . .
H28B H 0.1421 0.1697 0.4256 0.208 Uiso 1 1 calc R . .
H28C H 0.0122 0.1556 0.3473 0.208 Uiso 1 1 calc R . .
C29 C 0.2230(13) 0.1608(8) 0.3208(9) 0.186(11) Uani 1 1 d . . .
H29A H 0.1992 0.1197 0.346 0.279 Uiso 1 1 calc R . .
H29B H 0.3168 0.1587 0.3435 0.279 Uiso 1 1 calc R . .
H29C H 0.1787 0.143 0.2699 0.279 Uiso 1 1 calc R . .
C30 C 0.2681(9) 0.3483(11) 0.2607(5) 0.107(5) Uani 1 1 d . . .
H30A H 0.2622 0.4111 0.2467 0.16 Uiso 1 1 calc R . .
H30B H 0.2288 0.3105 0.2175 0.16 Uiso 1 1 calc R . .
H30C H 0.3593 0.3318 0.2939 0.16 Uiso 1 1 calc R . .
C31 C 0.7824(7) 0.3022(5) 0.5257(5) 0.0486(18) Uani 1 1 d . . .
C32 C 0.6891(10) 0.2658(10) 0.4581(5) 0.084(4) Uani 1 1 d . . .
C33 C 0.6430(9) 0.1891(9) 0.4671(7) 0.085(4) Uani 1 1 d . . .
C34 C 0.7048(10) 0.1719(5) 0.5417(8) 0.075(3) Uani 1 1 d . . .
C35 C 0.7951(6) 0.2452(5) 0.5792(4) 0.0463(18) Uani 1 1 d . . .
C36 C 0.8604(13) 0.3841(7) 0.5394(11) 0.147(8) Uani 1 1 d . . .
H36A H 0.9184 0.3938 0.5916 0.221 Uiso 1 1 calc R . .
H36B H 0.8026 0.4356 0.5171 0.221 Uiso 1 1 calc R . .
H36C H 0.9118 0.3769 0.5184 0.221 Uiso 1 1 calc R . .
C37 C 0.6500(18) 0.3106(16) 0.3862(8) 0.203(12) Uani 1 1 d . . .
H37A H 0.5835 0.2745 0.3457 0.304 Uiso 1 1 calc R . .
H37B H 0.726 0.3153 0.3834 0.304 Uiso 1 1 calc R . .
H37C H 0.6157 0.3705 0.3837 0.304 Uiso 1 1 calc R . .
C38 C 0.5459(13) 0.1267(15) 0.4078(14) 0.274(19) Uani 1 1 d . . .
H38A H 0.529 0.0761 0.4295 0.411 Uiso 1 1 calc R . .
H38B H 0.581 0.1048 0.3804 0.411 Uiso 1 1 calc R . .
H38C H 0.465 0.1591 0.3753 0.411 Uiso 1 1 calc R . .
C39 C 0.6868(19) 0.0918(8) 0.5748(14) 0.207(13) Uani 1 1 d . . .
H39A H 0.7421 0.0967 0.6277 0.31 Uiso 1 1 calc R . .
H39B H 0.7103 0.038 0.5594 0.31 Uiso 1 1 calc R . .
H39C H 0.596 0.0878 0.5594 0.31 Uiso 1 1 calc R . .
C40 C 0.8886(11) 0.2535(12) 0.6597(5) 0.137(7) Uani 1 1 d . . .
H40A H 0.875 0.204 0.6838 0.205 Uiso 1 1 calc R . .
H40B H 0.8742 0.3104 0.6761 0.205 Uiso 1 1 calc R . .
H40C H 0.9774 0.2514 0.6718 0.205 Uiso 1 1 calc R . .
C101 C 0.0885(8) 0.5671(6) 0.0252(7) 0.082(4) Uani 1 1 d . . .
H101 H 0.1512 0.6135 0.0439 0.098 Uiso 1 1 calc R . .
C102 C 0.0565(10) 0.5227(7) 0.0713(5) 0.070(3) Uani 1 1 d . . .
H102 H 0.0968 0.5405 0.1203 0.084 Uiso 1 1 calc R . .
C103 C 0.0284(9) 0.5420(7) -0.0448(6) 0.070(3) Uani 1 1 d . . .
H103 H 0.0482 0.572 -0.0752 0.084 Uiso 1 1 calc R . .
C16 C 0.603(2) 0.1425(15) 0.6995(13) 0.071(6) Uani 0.548(19) 1 d P A 1
H16A H 0.6947 0.1579 0.734 0.106 Uiso 0.548(19) 1 calc PR A 1
H16B H 0.5903 0.1248 0.6534 0.106 Uiso 0.548(19) 1 calc PR A 1
H16C H 0.5797 0.0928 0.7187 0.106 Uiso 0.548(19) 1 calc PR A 1
C17 C 0.310(2) 0.1227(13) 0.5961(9) 0.057(5) Uani 0.548(19) 1 d P A 1
H17A H 0.3716 0.0742 0.6073 0.085 Uiso 0.548(19) 1 calc PR A 1
H17B H 0.2602 0.135 0.5441 0.085 Uiso 0.548(19) 1 calc PR A 1
H17C H 0.2509 0.1049 0.6103 0.085 Uiso 0.548(19) 1 calc PR A 1
C18 C 0.1676(17) 0.3075(19) 0.5882(11) 0.074(6) Uani 0.548(19) 1 d P A 1
H18A H 0.1663 0.371 0.5987 0.111 Uiso 0.548(19) 1 calc PR A 1
H18B H 0.1236 0.2728 0.6059 0.111 Uiso 0.548(19) 1 calc PR A 1
H18C H 0.1231 0.2992 0.5359 0.111 Uiso 0.548(19) 1 calc PR A 1
C19 C 0.386(3) 0.4485(13) 0.6894(12) 0.092(10) Uani 0.548(19) 1 d P A 1
H19A H 0.2973 0.471 0.6638 0.137 Uiso 0.548(19) 1 calc PR A 1
H19B H 0.4364 0.4846 0.6763 0.137 Uiso 0.548(19) 1 calc PR A 1
H19C H 0.4259 0.4522 0.7417 0.137 Uiso 0.548(19) 1 calc PR A 1
C20 C 0.6663(19) 0.3476(15) 0.7641(7) 0.068(6) Uani 0.548(19) 1 d P A 1
H20A H 0.7213 0.2961 0.7717 0.103 Uiso 0.548(19) 1 calc PR A 1
H20B H 0.6787 0.3648 0.8101 0.103 Uiso 0.548(19) 1 calc PR A 1
H20C H 0.6899 0.3978 0.7452 0.103 Uiso 0.548(19) 1 calc PR A 1
C16' C 0.647(3) 0.201(3) 0.7313(17) 0.121(18) Uani 0.452(19) 1 d P A 2
H16D H 0.703 0.2519 0.758 0.181 Uiso 0.452(19) 1 calc PR A 2
H16E H 0.6715 0.1756 0.6999 0.181 Uiso 0.452(19) 1 calc PR A 2
H16F H 0.6558 0.1554 0.7655 0.181 Uiso 0.452(19) 1 calc PR A 2
C17' C 0.390(3) 0.1051(13) 0.6233(17) 0.068(7) Uani 0.452(19) 1 d P A 2
H17D H 0.4808 0.0869 0.648 0.102 Uiso 0.452(19) 1 calc PR A 2
H17E H 0.3459 0.0947 0.5712 0.102 Uiso 0.452(19) 1 calc PR A 2
H17F H 0.3476 0.07 0.6419 0.102 Uiso 0.452(19) 1 calc PR A 2
C18' C 0.1525(17) 0.2426(18) 0.5690(10) 0.053(5) Uani 0.452(19) 1 d P A 2
H18D H 0.0936 0.2925 0.5591 0.08 Uiso 0.452(19) 1 calc PR A 2
H18E H 0.1343 0.1935 0.5914 0.08 Uiso 0.452(19) 1 calc PR A 2
H18F H 0.1398 0.222 0.5236 0.08 Uiso 0.452(19) 1 calc PR A 2
C19' C 0.265(2) 0.4302(12) 0.6441(13) 0.055(6) Uani 0.452(19) 1 d P A 2
H19D H 0.1797 0.4041 0.6099 0.083 Uiso 0.452(19) 1 calc PR A 2
H19E H 0.2788 0.4814 0.6215 0.083 Uiso 0.452(19) 1 calc PR A 2
H19F H 0.27 0.45 0.6876 0.083 Uiso 0.452(19) 1 calc PR A 2
C20' C 0.574(3) 0.416(2) 0.7452(12) 0.095(12) Uani 0.452(19) 1 d P A 2
H20D H 0.6685 0.4109 0.7762 0.142 Uiso 0.452(19) 1 calc PR A 2
H20E H 0.5408 0.4324 0.7748 0.142 Uiso 0.452(19) 1 calc PR A 2
H20F H 0.5505 0.4628 0.7088 0.142 Uiso 0.452(19) 1 calc PR A 2

loop_
_atom_site_aniso_label
_atom_site_aniso_U_11
_atom_site_aniso_U_22
_atom_site_aniso_U_33
_atom_site_aniso_U_23
_atom_site_aniso_U_13
_atom_site_aniso_U_12
Cu1 0.1893(18) 0.0511(7) 0.0994(10) -0.0032(6) 0.1125(12) -0.0134(8)
N1 0.027(2) 0.020(2) 0.023(2) -0.0017(17) 0.0127(19) -0.0030(18)
N12 0.027(2) 0.028(2) 0.033(2) 0.001(2) 0.016(2) 0.003(2)
N13 0.024(2) 0.027(2) 0.023(2) -0.0019(18) 0.0085(19) 0.0009(19)
N23 0.037(3) 0.021(2) 0.033(3) 0.0018(19) 0.017(2) -0.005(2)
Ti1 0.0287(5) 0.0282(5) 0.0203(5) 0.0013(4) 0.0137(4) -0.0004(4)
Ti2 0.0218(5) 0.0261(5) 0.0187(5) 0.0004(4) 0.0071(4) -0.0022(4)
Ti3 0.0229(5) 0.0268(5) 0.0236(5) -0.0034(4) 0.0119(4) 0.0009(4)
C11 0.045(4) 0.100(7) 0.044(4) 0.041(5) 0.031(4) 0.018(4)
C12 0.065(5) 0.038(3) 0.047(4) 0.002(3) 0.042(4) -0.010(3)
C13 0.054(5) 0.116(8) 0.055(5) 0.040(5) 0.044(4) 0.032(5)
C14 0.244(17) 0.042(5) 0.101(9) 0.016(5) 0.150(12) 0.026(8)
C15 0.138(10) 0.110(9) 0.029(4) -0.019(5) 0.046(6) -0.084(8)
C21 0.027(3) 0.039(3) 0.022(3) 0.003(2) 0.001(2) -0.004(3)
C22 0.023(3) 0.059(4) 0.031(3) -0.009(3) 0.006(2) -0.009(3)
C23 0.042(4) 0.058(5) 0.029(3) 0.007(3) -0.007(3) -0.033(4)
C24 0.043(4) 0.048(4) 0.042(4) -0.018(3) -0.007(3) 0.007(3)
C25 0.032(3) 0.075(5) 0.020(3) -0.006(3) 0.004(3) -0.001(3)
C26 0.079(7) 0.050(5) 0.057(5) 0.016(4) -0.006(5) -0.019(5)
C27 0.034(4) 0.197(14) 0.082(7) -0.060(8) 0.031(5) -0.011(6)
C28 0.100(9) 0.160(13) 0.072(7) 0.037(8) -0.006(6) -0.100(9)
C29 0.102(10) 0.077(8) 0.160(14) -0.080(9) -0.065(9) 0.040(7)
C30 0.054(5) 0.233(16) 0.027(4) -0.017(6) 0.018(4) -0.002(7)
C31 0.038(4) 0.046(4) 0.076(5) 0.010(4) 0.041(4) 0.015(3)
C32 0.073(6) 0.135(10) 0.044(5) -0.003(6) 0.033(5) 0.056(7)
C33 0.041(4) 0.088(8) 0.102(8) -0.066(7) 0.025(5) 0.005(5)
C34 0.081(7) 0.024(3) 0.166(11) 0.019(5) 0.099(8) 0.019(4)
C35 0.035(3) 0.058(4) 0.038(3) 0.007(3) 0.015(3) 0.030(3)
C36 0.123(10) 0.045(5) 0.36(3) 0.049(10) 0.187(15) 0.025(6)
C37 0.197(17) 0.38(3) 0.090(9) 0.110(14) 0.117(11) 0.21(2)
C38 0.063(8) 0.27(2) 0.40(3) -0.30(3) 0.078(14) -0.043(11)
C39 0.24(2) 0.053(7) 0.50(4) 0.081(14) 0.32(3) 0.064(10)
C40 0.076(7) 0.228(18) 0.046(5) -0.005(8) -0.004(5) 0.098(10)
C101 0.037(4) 0.042(4) 0.134(10) -0.004(5) 0.027(6) -0.001(4)
C102 0.066(6) 0.067(6) 0.062(5) -0.012(5) 0.026(5) 0.026(5)
C103 0.055(5) 0.080(7) 0.092(7) 0.028(6) 0.050(5) 0.016(5)
C16 0.065(13) 0.083(14) 0.066(13) 0.041(10) 0.037(11) 0.037(11)
C17 0.070(12) 0.049(10) 0.048(9) -0.005(7) 0.031(9) -0.029(9)
C18 0.048(9) 0.113(18) 0.080(13) 0.020(13) 0.047(10) 0.016(11)
C19 0.18(3) 0.064(11) 0.072(13) 0.012(10) 0.097(18) 0.037(14)
C20 0.076(12) 0.095(14) 0.021(6) -0.011(7) 0.019(7) -0.048(11)
C16' 0.074(19) 0.24(5) 0.08(2) 0.12(3) 0.060(18) 0.10(3)
C17' 0.12(2) 0.029(9) 0.088(19) 0.000(10) 0.076(19) 0.013(13)
C18' 0.037(9) 0.075(14) 0.048(10) 0.014(10) 0.023(8) -0.012(9)
C19' 0.088(15) 0.045(9) 0.078(14) -0.003(9) 0.074(13) 0.009(9)
C20' 0.11(2) 0.15(3) 0.047(12) -0.060(16) 0.056(14) -0.08(2)

loop_
_atom_type_symbol
_atom_type_description
_atom_type_scat_dispersion_real
_atom_type_scat_dispersion_imag
_atom_type_scat_source
Cu Cu 0.3201 1.2651 'International Tables Vol C Tables 4.2.6.8 and 6.1.1.4'
N N 0.0061 0.0033 'International Tables Vol C Tables 4.2.6.8 and 6.1.1.4'
Ti Ti 0.2776 0.4457 'International Tables Vol C Tables 4.2.6.8 and 6.1.1.4'
C C 0.0033 0.0016 'International Tables Vol C Tables 4.2.6.8 and 6.1.1.4'
H H 0 0 'International Tables Vol C Tables 4.2.6.8 and 6.1.1.4'

loop_
_exptl_crystal_face_index_h
_exptl_crystal_face_index_k
_exptl_crystal_face_index_l
_exptl_crystal_face_perp_dist
3 -19 -2 0.203
-3 15 2 0.156
12 0 -1 0.091
-14 -1 2 0.348
-1 0 1 0.263
4 0 -1 0.088
-2 0 -3 0.436
1 0 -1 0.188
5 0 4 0.171

loop_
_geom_angle_atom_site_label_1
_geom_angle_atom_site_label_2
_geom_angle_atom_site_label_3
_geom_angle
_geom_angle_site_symmetry_1
_geom_angle_site_symmetry_3
N23 Cu1 N13 140.2(2) . .
N23 Cu1 N12 130.0(2) . .
N13 Cu1 N12 89.40(18) . .
N23 Cu1 Cu1 71.01(16) . 3_666
N13 Cu1 Cu1 109.96(16) . 3_666
N12 Cu1 Cu1 103.18(16) . 3_666
N23 Cu1 Ti1 164.78(17) . .
N13 Cu1 Ti1 45.73(13) . .
N12 Cu1 Ti1 45.16(13) . .
Cu1 Cu1 Ti1 122.79(8) 3_666 .
N23 Cu1 Ti3 136.40(17) . .
N13 Cu1 Ti3 40.03(13) . .
N12 Cu1 Ti3 82.17(13) . .
Cu1 Cu1 Ti3 73.43(6) 3_666 .
Ti1 Cu1 Ti3 58.49(4) . .
N23 Cu1 Ti2 130.41(17) . .
N13 Cu1 Ti2 82.03(13) . .
N12 Cu1 Ti2 39.65(13) . .
Cu1 Cu1 Ti2 69.50(7) 3_666 .
Ti1 Cu1 Ti2 57.81(4) . .
Ti3 Cu1 Ti2 53.24(3) . .
Ti1 N1 Ti3 95.20(19) . .
Ti1 N1 Ti2 95.4(2) . .
Ti3 N1 Ti2 90.80(19) . .
Ti1 N12 Ti2 92.0(2) . .
Ti1 N12 Cu1 81.78(18) . .
Ti2 N12 Cu1 95.5(2) . .
Ti1 N13 Ti3 92.12(19) . .
Ti1 N13 Cu1 84.66(18) . .
Ti3 N13 Cu1 97.1(2) . .
Ti2 N23 Ti3 94.8(2) 3_666 3_666
Ti2 N23 Cu1 121.0(3) 3_666 .
Ti3 N23 Cu1 127.8(3) 3_666 .
N1 Ti1 N12 87.09(19) . .
N1 Ti1 N13 86.76(19) . .
N12 Ti1 N13 100.8(2) . .
N1 Ti1 C12 108.0(2) . .
N12 Ti1 C12 126.1(2) . .
N13 Ti1 C12 130.6(2) . .
N1 Ti1 C11 120.5(3) . .
N12 Ti1 C11 147.8(3) . .
N13 Ti1 C11 97.3(2) . .
C12 Ti1 C11 34.3(3) . .
N1 Ti1 C13 125.0(3) . .
N12 Ti1 C13 95.7(3) . .
N13 Ti1 C13 145.0(3) . .
C12 Ti1 C13 33.2(3) . .
C11 Ti1 C13 55.8(3) . .
N1 Ti1 C15 152.9(5) . .
N12 Ti1 C15 120.0(5) . .
N13 Ti1 C15 88.9(3) . .
C12 Ti1 C15 56.6(3) . .
C11 Ti1 C15 33.9(4) . .
C13 Ti1 C15 56.2(4) . .
N1 Ti1 C14 159.4(4) . .
N12 Ti1 C14 92.6(3) . .
N13 Ti1 C14 113.5(5) . .
C12 Ti1 C14 56.3(3) . .
C11 Ti1 C14 55.6(3) . .
C13 Ti1 C14 34.5(4) . .
C15 Ti1 C14 33.1(5) . .
N1 Ti1 Cu1 96.48(14) . .
N12 Ti1 Cu1 53.06(15) . .
N13 Ti1 Cu1 49.60(14) . .
C12 Ti1 Cu1 155.48(18) . .
C11 Ti1 Cu1 130.3(3) . .
C13 Ti1 Cu1 128.3(3) . .
C15 Ti1 Cu1 100.9(3) . .
C14 Ti1 Cu1 99.8(3) . .
N1 Ti1 Ti3 42.83(13) . .
N12 Ti1 Ti3 92.30(15) . .
N13 Ti1 Ti3 44.10(14) . .
C12 Ti1 Ti3 133.97(19) . .
C11 Ti1 Ti3 119.01(19) . .
C13 Ti1 Ti3 165.1(3) . .
C15 Ti1 Ti3 129.0(4) . .
C14 Ti1 Ti3 157.6(4) . .
Cu1 Ti1 Ti3 66.35(4) . .
N1 Ti1 Ti2 42.80(13) . .
N12 Ti1 Ti2 44.52(14) . .
N13 Ti1 Ti2 91.54(14) . .
C12 Ti1 Ti2 131.52(19) . .
C11 Ti1 Ti2 160.8(3) . .
C13 Ti1 Ti2 121.3(2) . .
C15 Ti1 Ti2 164.2(4) . .
C14 Ti1 Ti2 135.0(4) . .
Cu1 Ti1 Ti2 67.84(4) . .
Ti3 Ti1 Ti2 58.16(3) . .
N23 Ti2 N1 87.1(2) 3_666 .
N23 Ti2 N12 103.6(2) 3_666 .
N1 Ti2 N12 85.03(19) . .
N23 Ti2 C24 116.5(3) 3_666 .
N1 Ti2 C24 95.8(2) . .
N12 Ti2 C24 139.8(3) . .
N23 Ti2 C25 96.5(2) 3_666 .
N1 Ti2 C25 123.1(2) . .
N12 Ti2 C25 146.4(2) . .
C24 Ti2 C25 33.3(3) . .
N23 Ti2 C21 108.7(2) 3_666 .
N1 Ti2 C21 151.2(2) . .
N12 Ti2 C21 112.9(2) . .
C24 Ti2 C21 55.8(2) . .
C25 Ti2 C21 33.9(2) . .
N23 Ti2 C23 149.3(3) 3_666 .
N1 Ti2 C23 98.6(2) . .
N12 Ti2 C23 106.9(3) . .
C24 Ti2 C23 33.1(3) . .
C25 Ti2 C23 55.2(3) . .
C21 Ti2 C23 55.6(2) . .
N23 Ti2 C22 141.9(2) 3_666 .
N1 Ti2 C22 128.6(2) . .
N12 Ti2 C22 93.3(2) . .
C24 Ti2 C22 55.3(3) . .
C25 Ti2 C22 55.6(2) . .
C21 Ti2 C22 33.6(2) . .
C23 Ti2 C22 33.3(3) . .
N23 Ti2 Ti3 42.73(15) 3_666 .
N1 Ti2 Ti3 44.53(13) . .
N12 Ti2 Ti3 93.73(14) . .
C24 Ti2 Ti3 114.8(2) . .
C25 Ti2 Ti3 118.97(18) . .
C21 Ti2 Ti3 146.73(16) . .
C23 Ti2 Ti3 136.5(2) . .
C22 Ti2 Ti3 169.52(18) . .
N23 Ti2 Ti1 93.71(15) 3_666 .
N1 Ti2 Ti1 41.82(13) . .
N12 Ti2 Ti1 43.43(14) . .
C24 Ti2 Ti1 128.1(2) . .
C25 Ti2 Ti1 161.3(2) . .
C21 Ti2 Ti1 152.12(17) . .
C23 Ti2 Ti1 110.72(18) . .
C22 Ti2 Ti1 120.97(17) . .
Ti3 Ti2 Ti1 60.79(4) . .
N23 Ti2 Cu1 58.78(15) 3_666 .
N1 Ti2 Cu1 84.32(13) . .
N12 Ti2 Cu1 44.85(14) . .
C24 Ti2 Cu1 175.3(3) . .
C25 Ti2 Cu1 143.9(2) . .
C21 Ti2 Cu1 124.37(16) . .
C23 Ti2 Cu1 151.5(2) . .
C22 Ti2 Cu1 127.92(18) . .
Ti3 Ti2 Cu1 62.18(4) . .
Ti1 Ti2 Cu1 54.35(4) . .
N23 Ti3 N1 87.0(2) 3_666 .
N23 Ti3 N13 103.1(2) 3_666 .
N1 Ti3 N13 85.58(19) . .
N23 Ti3 C32 95.7(3) 3_666 .
N1 Ti3 C32 127.7(4) . .
N13 Ti3 C32 142.7(3) . .
N23 Ti3 C31 109.6(2) 3_666 .
N1 Ti3 C31 153.8(2) . .
N13 Ti3 C31 108.9(2) . .
C32 Ti3 C31 33.8(3) . .
N23 Ti3 C33 113.7(4) 3_666 .
N1 Ti3 C33 99.9(3) . .
N13 Ti3 C33 142.9(4) . .
C32 Ti3 C33 32.4(4) . .
C31 Ti3 C33 55.3(3) . .
N23 Ti3 C34 147.2(4) 3_666 .
N1 Ti3 C34 99.2(2) . .
N13 Ti3 C34 109.5(3) . .
C32 Ti3 C34 55.1(4) . .
C31 Ti3 C34 55.9(3) . .
C33 Ti3 C34 33.5(4) . .
N23 Ti3 C35 142.7(2) 3_666 .
N1 Ti3 C35 128.5(2) . .
N13 Ti3 C35 91.9(2) . .
C32 Ti3 C35 55.6(3) . .
C31 Ti3 C35 33.3(3) . .
C33 Ti3 C35 56.0(3) . .
C34 Ti3 C35 34.4(3) . .
N23 Ti3 Ti2 42.49(15) 3_666 .
N1 Ti3 Ti2 44.67(13) . .
N13 Ti3 Ti2 93.79(14) . .
C32 Ti3 Ti2 121.1(2) . .
C31 Ti3 Ti2 148.8(2) . .
C33 Ti3 Ti2 115.9(2) . .
C34 Ti3 Ti2 136.2(3) . .
C35 Ti3 Ti2 170.5(2) . .
N23 Ti3 Ti1 93.76(16) 3_666 .
N1 Ti3 Ti1 41.97(13) . .
N13 Ti3 Ti1 43.78(14) . .
C32 Ti3 Ti1 165.5(4) . .
C31 Ti3 Ti1 148.9(2) . .
C33 Ti3 Ti1 133.1(4) . .
C34 Ti3 Ti1 112.5(2) . .
C35 Ti3 Ti1 119.61(18) . .
Ti2 Ti3 Ti1 61.06(4) . .
N23 Ti3 Cu1 60.34(16) 3_666 .
N1 Ti3 Cu1 86.22(14) . .
N13 Ti3 Cu1 42.85(14) . .
C32 Ti3 Cu1 139.3(4) . .
C31 Ti3 Cu1 119.35(19) . .
C33 Ti3 Cu1 171.4(4) . .
C34 Ti3 Cu1 151.7(3) . .
C35 Ti3 Cu1 124.25(18) . .
Ti2 Ti3 Cu1 64.58(5) . .
Ti1 Ti3 Cu1 55.16(4) . .
C15 C11 C12 108.5(9) . .
C15 C11 C16' 106(2) . .
C12 C11 C16' 145(2) . .
C15 C11 C16 144.7(13) . .
C12 C11 C16 106.7(12) . .
C16' C11 C16 38.8(19) . .
C15 C11 Ti1 74.5(5) . .
C12 C11 Ti1 72.3(4) . .
C16' C11 Ti1 120.9(10) . .
C16 C11 Ti1 116.1(9) . .
C13 C12 C11 108.1(8) . .
C13 C12 C17 113.8(12) . .
C11 C12 C17 138.1(12) . .
C13 C12 C17' 146.6(16) . .
C11 C12 C17' 105.2(15) . .
C17 C12 C17' 33.0(11) . .
C13 C12 Ti1 74.3(4) . .
C11 C12 Ti1 73.4(4) . .
C17 C12 Ti1 118.6(7) . .
C17' C12 Ti1 119.5(9) . .
C12 C13 C14 108.3(9) . .
C12 C13 C18 144.9(15) . .
C14 C13 C18 106.6(15) . .
C12 C13 C18' 107.3(13) . .
C14 C13 C18' 144.3(13) . .
C18 C13 C18' 37.7(10) . .
C12 C13 Ti1 72.5(4) . .
C14 C13 Ti1 74.2(5) . .
C18 C13 Ti1 121.1(8) . .
C18' C13 Ti1 119.7(8) . .
C15 C14 C13 107.3(8) . .
C15 C14 C19 107.5(18) . .
C13 C14 C19 145.2(18) . .
C15 C14 C19' 153.1(15) . .
C13 C14 C19' 99.6(14) . .
C19 C14 C19' 45.6(11) . .
C15 C14 Ti1 73.0(5) . .
C13 C14 Ti1 71.2(4) . .
C19 C14 Ti1 120.2(8) . .
C19' C14 Ti1 117.3(8) . .
C14 C15 C11 107.8(9) . .
C14 C15 C20' 95.2(18) . .
C11 C15 C20' 157.0(19) . .
C14 C15 C20 146.0(16) . .
C11 C15 C20 106.3(15) . .
C20' C15 C20 50.7(12) . .
C14 C15 Ti1 73.9(5) . .
C11 C15 Ti1 71.6(4) . .
C20' C15 Ti1 116.2(10) . .
C20 C15 Ti1 118.6(8) . .
C22 C21 C25 106.9(6) . .
C22 C21 C26 128.3(8) . .
C25 C21 C26 124.4(8) . .
C22 C21 Ti2 74.2(3) . .
C25 C21 Ti2 72.3(3) . .
C26 C21 Ti2 124.7(5) . .
C23 C22 C21 107.5(7) . .
C23 C22 C27 126.1(9) . .
C21 C22 C27 126.3(9) . .
C23 C22 Ti2 72.4(4) . .
C21 C22 Ti2 72.2(3) . .
C27 C22 Ti2 124.6(5) . .
C24 C23 C22 108.6(7) . .
C24 C23 C28 124.3(11) . .
C22 C23 C28 127.0(11) . .
C24 C23 Ti2 72.5(4) . .
C22 C23 Ti2 74.3(4) . .
C28 C23 Ti2 122.7(5) . .
C25 C24 C23 108.7(7) . .
C25 C24 C29 130.0(13) . .
C23 C24 C29 121.0(13) . .
C25 C24 Ti2 73.5(4) . .
C23 C24 Ti2 74.4(4) . .
C29 C24 Ti2 123.1(6) . .
C24 C25 C21 108.4(7) . .
C24 C25 C30 126.8(9) . .
C21 C25 C30 124.8(9) . .
C24 C25 Ti2 73.2(4) . .
C21 C25 Ti2 73.7(4) . .
C30 C25 Ti2 119.2(5) . .
C35 C31 C32 108.0(9) . .
C35 C31 C36 125.1(11) . .
C32 C31 C36 126.8(12) . .
C35 C31 Ti3 75.1(4) . .
C32 C31 Ti3 72.1(5) . .
C36 C31 Ti3 121.1(5) . .
C33 C32 C31 109.9(9) . .
C33 C32 C37 127.5(15) . .
C31 C32 C37 122.6(16) . .
C33 C32 Ti3 74.9(6) . .
C31 C32 Ti3 74.0(4) . .
C37 C32 Ti3 117.9(6) . .
C32 C33 C34 109.2(8) . .
C32 C33 C38 126.5(19) . .
C34 C33 C38 124.2(19) . .
C32 C33 Ti3 72.7(5) . .
C34 C33 Ti3 74.7(5) . .
C38 C33 Ti3 121.7(6) . .
C33 C34 C35 106.4(8) . .
C33 C34 C39 126.5(15) . .
C35 C34 C39 127.0(15) . .
C33 C34 Ti3 71.7(5) . .
C35 C34 Ti3 72.9(4) . .
C39 C34 Ti3 123.3(6) . .
C31 C35 C34 106.4(7) . .
C31 C35 C40 127.6(11) . .
C34 C35 C40 125.9(11) . .
C31 C35 Ti3 71.6(4) . .
C34 C35 Ti3 72.7(4) . .
C40 C35 Ti3 123.5(5) . .
C103 C101 C102 119.5(8) . .
C103 C102 C101 119.3(9) 3_565 .
C102 C103 C101 121.2(10) 3_565 .

loop_
_geom_bond_atom_site_label_1
_geom_bond_atom_site_label_2
_geom_bond_distance
_geom_bond_site_symmetry_2
Cu1 N23 1.912(5) .
Cu1 N13 2.101(5) .
Cu1 N12 2.218(5) .
Cu1 Cu1 2.614(2) 3_666
Cu1 Ti1 2.7466(17) .
Cu1 Ti3 3.0652(17) .
Cu1 Ti2 3.1303(19) .
N1 Ti1 1.916(4) .
N1 Ti3 1.947(4) .
N1 Ti2 1.952(4) .
N12 Ti1 1.968(5) .
N12 Ti2 2.007(5) .
N13 Ti1 1.975(5) .
N13 Ti3 1.987(5) .
N23 Ti2 1.882(5) 3_666
N23 Ti3 1.891(5) 3_666
Ti1 C12 2.360(6) .
Ti1 C11 2.374(7) .
Ti1 C13 2.383(7) .
Ti1 C15 2.411(8) .
Ti1 C14 2.422(8) .
Ti1 Ti3 2.8530(14) .
Ti1 Ti2 2.8605(14) .
Ti2 N23 1.882(5) 3_666
Ti2 C24 2.422(7) .
Ti2 C25 2.425(6) .
Ti2 C21 2.443(6) .
Ti2 C23 2.445(6) .
Ti2 C22 2.468(6) .
Ti2 Ti3 2.7767(14) .
Ti3 N23 1.891(5) 3_666
Ti3 C32 2.396(8) .
Ti3 C31 2.420(6) .
Ti3 C33 2.423(8) .
Ti3 C34 2.462(7) .
Ti3 C35 2.464(6) .
C11 C15 1.394(17) .
C11 C12 1.394(11) .
C11 C16' 1.48(2) .
C11 C16 1.68(2) .
C12 C13 1.356(12) .
C12 C17 1.507(17) .
C12 C17' 1.55(2) .
C13 C14 1.427(17) .
C13 C18 1.501(18) .
C13 C18' 1.67(2) .
C14 C15 1.376(19) .
C14 C19 1.55(2) .
C14 C19' 1.75(2) .
C15 C20' 1.64(3) .
C15 C20 1.67(2) .
C21 C22 1.419(10) .
C21 C25 1.421(10) .
C21 C26 1.500(10) .
C22 C23 1.408(12) .
C22 C27 1.493(11) .
C23 C24 1.388(13) .
C23 C28 1.535(12) .
C24 C25 1.387(13) .
C24 C29 1.527(13) .
C25 C30 1.522(12) .
C31 C35 1.400(11) .
C31 C32 1.401(14) .
C31 C36 1.484(13) .
C32 C33 1.345(18) .
C32 C37 1.542(16) .
C33 C34 1.409(17) .
C33 C38 1.516(14) .
C34 C35 1.455(13) .
C34 C39 1.487(15) .
C35 C40 1.503(11) .
C101 C103 1.352(16) .
C101 C102 1.447(16) .
C102 C103 1.307(15) 3_565
C103 C102 1.307(15) 3_565
